data_2208254
loop_
_publ_author_name
'Ma, Zhi-Cheng'
'Ma, Ai-Qing'
'Wang, Guo-Ping'

_publ_section_title
;
 (<i>E</i>)-4,4'-Diazastilbene--4,4'-oxydibenzoic acid (1/1)
;
_journal_coeditor_code BH6068
_journal_issue 3
_journal_name_full 'Acta Crystallographica Section E'
_journal_page_first o1165
_journal_page_last o1166
_journal_paper_doi 10.1107/S1600536806006234
_journal_volume 62
_journal_year 2006
_chemical_formula_iupac 'C12 H10 N2, C14 H10 O5'
_chemical_formula_moiety 'C12 H10 N2, C14 H10 O5'
_chemical_formula_sum 'C26 H20 N2 O5'
_chemical_formula_weight 440.44
_chemical_name_systematic
;
(E)-4,4'-Diazastilbene--4,4'-oxydibenzoic acid (1/1)
;
_space_group_IT_number 15
_symmetry_cell_setting monoclinic
_symmetry_space_group_name_Hall '-C 2yc'
_symmetry_space_group_name_H-M 'C 1 2/c 1'
_atom_sites_solution_hydrogens geom
_atom_sites_solution_primary direct
_atom_sites_solution_secondary difmap
_audit_creation_method SHELXL-97
_cell_angle_alpha 90.00
_cell_angle_beta 92.603(7)
_cell_angle_gamma 90.00
_cell_formula_units_Z 4
_cell_length_a 13.308(5)
_cell_length_b 6.080(2)
_cell_length_c 26.143(10)
_cell_measurement_reflns_used 662
_cell_measurement_temperature 298(2)
_cell_measurement_theta_max 22.21
_cell_measurement_theta_min 2.45
_cell_volume 2113.1(13)
_computing_cell_refinement 'SAINT (Bruker, 2002)'
_computing_data_collection 'SMART (Bruker, 2002)'
_computing_data_reduction SAINT
_computing_molecular_graphics 'SHELXTL (Bruker, 2002)'
_computing_publication_material SHELXL97
_computing_structure_refinement 'SHELXL97 (Sheldrick, 1997)'
_computing_structure_solution 'SHELXS97 (Sheldrick, 1997)'
_diffrn_ambient_temperature 298(2)
_diffrn_measured_fraction_theta_full 0.999
_diffrn_measured_fraction_theta_max 0.999
_diffrn_measurement_device_type 'Bruker SMART CCD area-detector'
_diffrn_measurement_method '\f and \w'
_diffrn_radiation_monochromator graphite
_diffrn_radiation_source 'fine-focus sealed tube'
_diffrn_radiation_type MoK\a
_diffrn_radiation_wavelength 0.71073
_diffrn_reflns_av_R_equivalents 0.0377
_diffrn_reflns_av_sigmaI/netI 0.0729
_diffrn_reflns_limit_h_max 16
_diffrn_reflns_limit_h_min -14
_diffrn_reflns_limit_k_max 7
_diffrn_reflns_limit_k_min -6
_diffrn_reflns_limit_l_max 31
_diffrn_reflns_limit_l_min -31
_diffrn_reflns_number 5391
_diffrn_reflns_theta_full 25.30
_diffrn_reflns_theta_max 25.30
_diffrn_reflns_theta_min 1.56
_diffrn_standards_number 0
_exptl_absorpt_coefficient_mu 0.097
_exptl_absorpt_correction_T_max 0.990
_exptl_absorpt_correction_T_min 0.975
_exptl_absorpt_correction_type multi-scan
_exptl_absorpt_process_details '(SADABS; Bruker, 2002)'
_exptl_crystal_colour Colourless
_exptl_crystal_density_diffrn 1.384
_exptl_crystal_density_method 'not measured'
_exptl_crystal_description Rod
_exptl_crystal_F_000 920
_exptl_crystal_size_max 0.21
_exptl_crystal_size_mid 0.10
_exptl_crystal_size_min 0.09
_refine_diff_density_max 0.190
_refine_diff_density_min -0.249
_refine_ls_extinction_method none
_refine_ls_goodness_of_fit_ref 1.227
_refine_ls_hydrogen_treatment constr
_refine_ls_matrix_type full
_refine_ls_number_parameters 151
_refine_ls_number_reflns 1919
_refine_ls_number_restraints 0
_refine_ls_restrained_S_all 1.227
_refine_ls_R_factor_all 0.1265
_refine_ls_R_factor_gt 0.0924
_refine_ls_shift/su_max 0.000
_refine_ls_shift/su_mean 0.000
_refine_ls_structure_factor_coef Fsqd
_refine_ls_weighting_details 'calc w=1/[\s^2^(Fo^2^)+(0.0352P)^2^+1.8866P] where P=(Fo^2^+2Fc^2^)/3'
_refine_ls_weighting_scheme calc
_refine_ls_wR_factor_gt 0.1643
_refine_ls_wR_factor_ref 0.1780
_reflns_number_gt 1401
_reflns_number_total 1919
_reflns_threshold_expression I>2\s(I)
_cod_data_source_file bh6068.cif
_cod_data_source_block I
_cod_original_sg_symbol_H-M 'C 2/c'
_cod_database_code 2208254

loop_
_symmetry_equiv_pos_as_xyz
'x, y, z'
'-x, y, -z+1/2'
'x+1/2, y+1/2, z'
'-x+1/2, y+1/2, -z+1/2'
'-x, -y, -z'
'x, -y, z-1/2'
'-x+1/2, -y+1/2, -z'
'x+1/2, -y+1/2, z-1/2'

loop_
_atom_site_type_symbol
_atom_site_label
_atom_site_fract_x
_atom_site_fract_y
_atom_site_fract_z
_atom_site_U_iso_or_equiv
_atom_site_adp_type
_atom_site_calc_flag
_atom_site_refinement_flags
_atom_site_occupancy
O O1 0.8443(2) 0.6954(5) 0.85291(10) 0.0660(8) Uani d . 1
H H1 0.8936 0.7353 0.8705 0.099 Uiso calc R 1
O O2 0.8615(2) 0.3973(5) 0.90075(10) 0.0752(9) Uani d . 1
O O3 0.5000 0.1053(5) 0.7500 0.0566(10) Uani d S 1
N N1 0.4931(2) 0.3587(5) 0.91063(11) 0.0514(8) Uani d . 1
C C1 0.5306(3) 0.5534(7) 0.89850(12) 0.0510(9) Uani d . 1
H H1A 0.5041 0.6239 0.8693 0.061 Uiso calc R 1
C C2 0.6062(2) 0.6555(6) 0.92681(12) 0.0477(9) Uani d . 1
H H2 0.6298 0.7919 0.9167 0.057 Uiso calc R 1
C C3 0.6477(2) 0.5548(6) 0.97075(12) 0.0423(8) Uani d . 1
C C4 0.6087(2) 0.3502(6) 0.98273(12) 0.0495(9) Uani d . 1
H H4 0.6337 0.2747 1.0115 0.059 Uiso calc R 1
C C5 0.5329(2) 0.2592(6) 0.95187(13) 0.0527(10) Uani d . 1
H H5 0.5085 0.1213 0.9604 0.063 Uiso calc R 1
C C6 0.7263(2) 0.6572(5) 1.00387(13) 0.0483(9) Uani d . 1
H H6 0.7447 0.5820 1.0338 0.058 Uiso calc R 1
C C7 0.8212(2) 0.4933(6) 0.86497(13) 0.0484(9) Uani d . 1
C C8 0.7389(2) 0.3967(6) 0.83185(11) 0.0426(8) Uani d . 1
C C9 0.6947(2) 0.5074(5) 0.79020(11) 0.0421(8) Uani d . 1
H H9 0.7193 0.6443 0.7810 0.050 Uiso calc R 1
C C10 0.6146(2) 0.4165(6) 0.76231(12) 0.0452(9) Uani d . 1
H H10 0.5858 0.4907 0.7342 0.054 Uiso calc R 1
C C11 0.5777(2) 0.2149(5) 0.77638(11) 0.0408(8) Uani d . 1
C C12 0.6231(3) 0.0997(6) 0.81624(13) 0.0506(9) Uani d . 1
H H12 0.5994 -0.0388 0.8248 0.061 Uiso calc R 1
C C13 0.7034(3) 0.1896(6) 0.84346(13) 0.0520(10) Uani d . 1
H H13 0.7345 0.1102 0.8701 0.062 Uiso calc R 1

loop_
_atom_site_aniso_label
_atom_site_aniso_U_11
_atom_site_aniso_U_22
_atom_site_aniso_U_33
_atom_site_aniso_U_12
_atom_site_aniso_U_13
_atom_site_aniso_U_23
O1 0.0698(19) 0.0620(19) 0.0639(17) -0.0143(14) -0.0231(13) 0.0060(14)
O2 0.0759(19) 0.069(2) 0.0770(18) 0.0049(15) -0.0354(15) 0.0149(16)
O3 0.058(2) 0.041(2) 0.069(2) 0.000 -0.0203(18) 0.000
N1 0.0485(18) 0.055(2) 0.0511(18) -0.0018(15) 0.0008(14) -0.0106(16)
C1 0.053(2) 0.061(3) 0.0384(19) 0.0036(19) -0.0060(16) -0.0008(19)
C2 0.050(2) 0.047(2) 0.0452(19) -0.0014(17) -0.0021(17) -0.0014(17)
C3 0.0376(18) 0.050(2) 0.0389(18) 0.0044(16) -0.0014(15) -0.0074(17)
C4 0.053(2) 0.051(2) 0.0444(19) 0.0042(18) -0.0014(17) 0.0011(18)
C5 0.049(2) 0.051(2) 0.058(2) -0.0013(18) 0.0023(18) -0.004(2)
C6 0.052(2) 0.053(2) 0.0393(17) 0.0042(17) -0.0043(16) -0.0001(18)
C7 0.046(2) 0.048(2) 0.051(2) 0.0085(17) -0.0024(17) -0.0013(18)
C8 0.0407(19) 0.046(2) 0.0414(18) 0.0100(16) 0.0027(15) -0.0010(16)
C9 0.045(2) 0.037(2) 0.0435(19) 0.0017(15) 0.0026(16) 0.0059(16)
C10 0.050(2) 0.044(2) 0.0414(18) 0.0041(17) -0.0047(16) 0.0051(17)
C11 0.043(2) 0.038(2) 0.0416(18) 0.0063(15) -0.0002(15) -0.0045(16)
C12 0.058(2) 0.036(2) 0.057(2) 0.0035(17) -0.0025(18) 0.0077(18)
C13 0.056(2) 0.049(2) 0.050(2) 0.0088(18) -0.0099(18) 0.0068(18)

loop_
_atom_type_symbol
_atom_type_description
_atom_type_scat_dispersion_real
_atom_type_scat_dispersion_imag
_atom_type_scat_source
C C 0.0033 0.0016 'International Tables Vol C Tables 4.2.6.8 and 6.1.1.4'
H H 0.0000 0.0000 'International Tables Vol C Tables 4.2.6.8 and 6.1.1.4'
N N 0.0061 0.0033 'International Tables Vol C Tables 4.2.6.8 and 6.1.1.4'
O O 0.0106 0.0060 'International Tables Vol C Tables 4.2.6.8 and 6.1.1.4'

loop_
_geom_angle_atom_site_label_1
_geom_angle_atom_site_label_2
_geom_angle_atom_site_label_3
_geom_angle_site_symmetry_1
_geom_angle_site_symmetry_3
_geom_angle
_geom_angle_publ_flag
C7 O1 H1 . . 109.5 yes
C11 O3 C11 . 2_656 122.5(4) yes
C5 N1 C1 . . 117.4(3) yes
N1 C1 C2 . . 123.3(3) yes
N1 C1 H1A . . 118.3 ?
C2 C1 H1A . . 118.3 ?
C1 C2 C3 . . 120.0(4) yes
C1 C2 H2 . . 120.0 ?
C3 C2 H2 . . 120.0 ?
C4 C3 C2 . . 116.2(3) yes
C4 C3 C6 . . 120.7(3) yes
C2 C3 C6 . . 123.1(3) yes
C5 C4 C3 . . 119.9(3) yes
C5 C4 H4 . . 120.1 ?
C3 C4 H4 . . 120.1 ?
N1 C5 C4 . . 123.2(4) yes
N1 C5 H5 . . 118.4 ?
C4 C5 H5 . . 118.4 ?
C6 C6 C3 7_667 . 127.5(4) yes
C6 C6 H6 7_667 . 116.2 ?
C3 C6 H6 . . 116.2 ?
O2 C7 O1 . . 122.7(3) yes
O2 C7 C8 . . 123.4(4) yes
O1 C7 C8 . . 113.9(3) yes
C13 C8 C9 . . 118.5(3) yes
C13 C8 C7 . . 118.8(3) yes
C9 C8 C7 . . 122.7(3) yes
C10 C9 C8 . . 120.7(3) yes
C10 C9 H9 . . 119.7 ?
C8 C9 H9 . . 119.7 ?
C11 C10 C9 . . 119.5(3) yes
C11 C10 H10 . . 120.3 ?
C9 C10 H10 . . 120.3 ?
C12 C11 C10 . . 120.5(3) yes
C12 C11 O3 . . 115.1(3) yes
C10 C11 O3 . . 124.2(3) yes
C13 C12 C11 . . 119.8(3) yes
C13 C12 H12 . . 120.1 ?
C11 C12 H12 . . 120.1 ?
C12 C13 C8 . . 121.0(3) yes
C12 C13 H13 . . 119.5 ?
C8 C13 H13 . . 119.5 ?

loop_
_geom_bond_atom_site_label_1
_geom_bond_atom_site_label_2
_geom_bond_site_symmetry_2
_geom_bond_distance
_geom_bond_publ_flag
O1 C7 . 1.309(4) yes
O1 H1 . 0.8200 ?
O2 C7 . 1.208(4) yes
O3 C11 . 1.387(3) yes
O3 C11 2_656 1.387(3) ?
N1 C5 . 1.326(4) yes
N1 C1 . 1.328(4) yes
C1 C2 . 1.371(4) yes
C1 H1A . 0.9300 ?
C2 C3 . 1.394(4) yes
C2 H2 . 0.9300 ?
C3 C4 . 1.389(5) yes
C3 C6 . 1.466(4) yes
C4 C5 . 1.378(4) yes
C4 H4 . 0.9300 ?
C5 H5 . 0.9300 ?
C6 C6 7_667 1.313(7) ?
C6 H6 . 0.9300 ?
C7 C8 . 1.485(4) yes
C8 C13 . 1.383(5) yes
C8 C9 . 1.388(4) yes
C9 C10 . 1.379(4) yes
C9 H9 . 0.9300 ?
C10 C11 . 1.377(4) yes
C10 H10 . 0.9300 ?
C11 C12 . 1.373(4) yes
C12 C13 . 1.371(5) yes
C12 H12 . 0.9300 ?
C13 H13 . 0.9300 ?

loop_
_geom_hbond_atom_site_label_D
_geom_hbond_atom_site_label_H
_geom_hbond_atom_site_label_A
_geom_hbond_site_symmetry_A
_geom_hbond_distance_DH
_geom_hbond_distance_HA
_geom_hbond_distance_DA
_geom_hbond_angle_DHA
O1 H1 N1 3 0.82 1.81 2.629(4) 172
